data_7018510
loop_
_publ_author_name
'Chen, Zhenxia'
'Yang, Haiyang'
'Deng, Mingli'
'Ling, Yun'
'Weng, Linhong'
'Zhou, Yaming'

_publ_section_title
;
 Metal complexes as templates: syntheses, structures, and luminescent
 properties of two zinc phosphonocarboxylates with ABW-zeolite topology.
;
_journal_issue 14
_journal_name_full 'Dalton transactions (Cambridge, England : 2003)'
_journal_page_first 4079
_journal_page_last 4083
_journal_paper_doi 10.1039/c2dt12060g
_journal_volume 41
_journal_year 2012
_chemical_formula_moiety 'C14 H8 Cl O11 P2 Zn4'
_chemical_formula_sum 'C14 H8 Cl O11 P2 Zn4'
_chemical_formula_weight 711.07
_chemical_name_systematic
;
?
;
_space_group_IT_number 7
_symmetry_cell_setting monoclinic
_symmetry_space_group_name_Hall 'P -2yac'
_symmetry_space_group_name_H-M 'P 1 n 1'
_atom_sites_solution_hydrogens geom
_atom_sites_solution_primary direct
_atom_sites_solution_secondary difmap
_audit_creation_method SHELXL-97
_cell_angle_alpha 90.00
_cell_angle_beta 98.005(4)
_cell_angle_gamma 90.00
_cell_formula_units_Z 2
_cell_length_a 13.097(4)
_cell_length_b 5.786(2)
_cell_length_c 13.138(5)
_cell_measurement_reflns_used 686
_cell_measurement_temperature 293(2)
_cell_measurement_theta_max 27.439
_cell_measurement_theta_min 2.367
_cell_volume 985.9(6)
_computing_cell_refinement 'Bruker SMART'
_computing_data_collection 'Bruker SMART'
_computing_data_reduction 'Bruker SHELXTL'
_computing_molecular_graphics 'Bruker SHELXTL'
_computing_publication_material 'Bruker SHELXTL'
_computing_structure_refinement 'SHELXL-97 (Sheldrick, 1997)'
_computing_structure_solution 'SHELXS-97 (Sheldrick, 1990)'
_diffrn_ambient_temperature 293(2)
_diffrn_measured_fraction_theta_full 0.996
_diffrn_measured_fraction_theta_max 0.996
_diffrn_measurement_device_type 'CCD area detector'
_diffrn_measurement_method 'phi and omega scans'
_diffrn_radiation_monochromator graphite
_diffrn_radiation_source 'fine-focus sealed tube'
_diffrn_radiation_type MoK\a
_diffrn_radiation_wavelength 0.71073
_diffrn_reflns_av_R_equivalents 0.0405
_diffrn_reflns_av_sigmaI/netI 0.0635
_diffrn_reflns_limit_h_max 16
_diffrn_reflns_limit_h_min -16
_diffrn_reflns_limit_k_max 5
_diffrn_reflns_limit_k_min -7
_diffrn_reflns_limit_l_max 16
_diffrn_reflns_limit_l_min -14
_diffrn_reflns_number 4231
_diffrn_reflns_theta_full 26.00
_diffrn_reflns_theta_max 26.00
_diffrn_reflns_theta_min 2.37
_exptl_absorpt_coefficient_mu 5.165
_exptl_absorpt_correction_T_max 0.8200
_exptl_absorpt_correction_T_min 0.5761
_exptl_absorpt_correction_type multi-scan
_exptl_absorpt_process_details sadabs
_exptl_crystal_colour colorless
_exptl_crystal_density_diffrn 2.395
_exptl_crystal_density_method 'not measured'
_exptl_crystal_description sheet
_exptl_crystal_F_000 694
_exptl_crystal_size_max 0.12
_exptl_crystal_size_mid 0.10
_exptl_crystal_size_min 0.04
_refine_diff_density_max 0.593
_refine_diff_density_min -0.803
_refine_diff_density_rms 0.116
_refine_ls_abs_structure_details 'Flack H D (1983), Acta Cryst. A39, 876-881'
_refine_ls_abs_structure_Flack 0.0(5)
_refine_ls_extinction_method none
_refine_ls_goodness_of_fit_ref 0.999
_refine_ls_hydrogen_treatment constr
_refine_ls_matrix_type full
_refine_ls_number_parameters 292
_refine_ls_number_reflns 3354
_refine_ls_number_restraints 2
_refine_ls_restrained_S_all 0.998
_refine_ls_R_factor_all 0.0394
_refine_ls_R_factor_gt 0.0338
_refine_ls_shift/su_max 0.001
_refine_ls_shift/su_mean 0.000
_refine_ls_structure_factor_coef Fsqd
_refine_ls_weighting_details 'calc w=1/[\s^2^(Fo^2^)+(0.0310P)^2^+0.0000P] where P=(Fo^2^+2Fc^2^)/3'
_refine_ls_weighting_scheme calc
_refine_ls_wR_factor_gt 0.0747
_refine_ls_wR_factor_ref 0.0764
_reflns_number_gt 3038
_reflns_number_total 3354
_reflns_threshold_expression >2sigma(I)
_cod_data_source_file c2dt12060g.txt
_cod_data_source_block a10418b
_cod_depositor_comments
;
The following automatic conversions were performed:

'_symmetry_cell_setting' value 'Monoclinic' changed to 'monoclinic'
according to /home/saulius/struct/CIF-dictionaries/cif_core.dic
dictionary named 'cif_core.dic' version 2.4.1 from 2010-06-29.

Automatic conversion script
Id: cif_fix_values 1715 2011-07-08 13:25:40Z adriana 
;
_cod_original_sg_symbol_H-M Pn
_cod_database_code 7018510

loop_
_symmetry_equiv_pos_as_xyz
'x, y, z'
'x+1/2, -y, z+1/2'

loop_
_atom_site_label
_atom_site_type_symbol
_atom_site_fract_x
_atom_site_fract_y
_atom_site_fract_z
_atom_site_U_iso_or_equiv
_atom_site_adp_type
_atom_site_occupancy
_atom_site_symmetry_multiplicity
_atom_site_calc_flag
_atom_site_refinement_flags
Zn1 Zn 0.73744(6) -0.19814(14) 0.88171(6) 0.0130(2) Uani 1 1 d .
Zn2 Zn 0.59297(7) 0.16662(13) 0.75849(6) 0.0137(2) Uani 1 1 d .
Zn3 Zn 0.40491(6) 0.42106(14) 0.60441(6) 0.0131(2) Uani 1 1 d .
Zn4 Zn 0.43331(6) 0.91059(14) 0.52133(6) 0.0134(2) Uani 1 1 d .
P1 P 0.70443(16) 0.3211(3) 0.98064(16) 0.0106(5) Uani 1 1 d .
P2 P 0.62985(15) 0.6590(3) 0.65905(16) 0.0120(5) Uani 1 1 d .
O1 O 0.6864(5) 0.1256(9) 0.9012(4) 0.0131(12) Uani 1 1 d .
O2 O 0.8200(4) 0.3303(9) 1.0234(4) 0.0130(13) Uani 1 1 d .
O3 O 0.6662(4) 0.5476(8) 0.9341(4) 0.0134(12) Uani 1 1 d .
O4 O 0.3679(4) 0.2435(11) 1.3232(5) 0.0262(14) Uani 1 1 d .
O5 O 0.4762(5) -0.0379(9) 1.3880(5) 0.0254(14) Uani 1 1 d .
O6 O 0.5147(4) 0.6646(8) 0.6080(4) 0.0113(12) Uani 1 1 d .
O7 O 0.6590(4) 0.4355(9) 0.7098(4) 0.0150(12) Uani 1 1 d .
O8 O 0.6510(4) 0.8570(9) 0.7375(4) 0.0154(13) Uani 1 1 d .
O9 O 0.8598(5) 0.5893(10) 0.2376(5) 0.0306(16) Uani 1 1 d .
O10 O 0.9680(5) 0.8426(10) 0.3235(5) 0.0292(16) Uani 1 1 d .
O12 O 0.5112(4) 0.1598(7) 0.6095(4) 0.065(4) Uani 0.2(3) 1 d P
Cl1 Cl 0.5112(4) 0.1598(7) 0.6095(4) 0.065(4) Uani 0.68(16) 1 d P
O13 O 0.3260(4) 0.1633(8) 0.5292(3) 0.038(5) Uani 0.8(3) 1 d P
Cl2 Cl 0.3260(4) 0.1633(8) 0.5292(3) 0.038(5) Uani 0.32(16) 1 d P
C1 C 0.6317(6) 0.2629(13) 1.0853(6) 0.0136(16) Uani 1 1 d .
C2 C 0.6488(7) 0.0664(14) 1.1456(7) 0.032(2) Uani 1 1 d .
H2A H 0.6992 -0.0383 1.1324 0.038 Uiso 1 1 calc R
C3 C 0.5919(7) 0.0228(15) 1.2252(7) 0.033(2) Uani 1 1 d .
H3A H 0.6054 -0.1076 1.2663 0.040 Uiso 1 1 calc R
C4 C 0.5147(6) 0.1764(13) 1.2428(6) 0.0183(18) Uani 1 1 d .
C5 C 0.4968(6) 0.3687(14) 1.1825(7) 0.030(2) Uani 1 1 d .
H5A H 0.4442 0.4699 1.1935 0.036 Uiso 1 1 calc R
C6 C 0.5555(6) 0.4147(14) 1.1055(7) 0.030(2) Uani 1 1 d .
H6A H 0.5437 0.5491 1.0668 0.037 Uiso 1 1 calc R
C7 C 0.4478(6) 0.1216(15) 1.3246(6) 0.0212(18) Uani 1 1 d .
C8 C 0.7040(6) 0.6962(12) 0.5570(6) 0.0145(17) Uani 1 1 d .
C9 C 0.7739(6) 0.8733(14) 0.5522(6) 0.0259(19) Uani 1 1 d .
H9A H 0.7816 0.9864 0.6030 0.031 Uiso 1 1 calc R
C10 C 0.8324(6) 0.8841(15) 0.4723(7) 0.030(2) Uani 1 1 d .
H10A H 0.8782 1.0059 0.4692 0.036 Uiso 1 1 calc R
C11 C 0.8234(6) 0.7164(14) 0.3978(6) 0.0190(17) Uani 1 1 d .
C12 C 0.7519(7) 0.5404(14) 0.4011(7) 0.032(2) Uani 1 1 d .
H12A H 0.7427 0.4297 0.3493 0.038 Uiso 1 1 calc R
C13 C 0.6950(7) 0.5301(14) 0.4809(7) 0.032(2) Uani 1 1 d .
H13A H 0.6491 0.4083 0.4838 0.038 Uiso 1 1 calc R
C14 C 0.8889(6) 0.7219(14) 0.3124(6) 0.0211(17) Uani 1 1 d .

loop_
_atom_site_aniso_label
_atom_site_aniso_U_11
_atom_site_aniso_U_22
_atom_site_aniso_U_33
_atom_site_aniso_U_23
_atom_site_aniso_U_13
_atom_site_aniso_U_12
Zn1 0.0130(5) 0.0131(4) 0.0126(5) 0.0010(3) 0.0015(4) 0.0001(3)
Zn2 0.0135(4) 0.0129(4) 0.0147(5) 0.0008(3) 0.0016(4) 0.0016(3)
Zn3 0.0147(5) 0.0109(5) 0.0135(5) 0.0011(3) 0.0007(4) -0.0003(3)
Zn4 0.0138(5) 0.0126(5) 0.0136(5) 0.0014(3) 0.0017(4) -0.0007(3)
P1 0.0111(11) 0.0087(10) 0.0120(11) -0.0009(7) 0.0012(9) -0.0018(7)
P2 0.0118(12) 0.0132(11) 0.0113(12) 0.0001(7) 0.0030(9) -0.0012(8)
O1 0.020(3) 0.012(3) 0.007(3) 0.001(2) 0.003(3) 0.003(2)
O2 0.011(3) 0.006(3) 0.021(3) -0.001(2) 0.000(3) 0.005(2)
O3 0.010(3) 0.012(3) 0.017(3) 0.001(2) 0.002(2) -0.001(2)
O4 0.014(3) 0.039(4) 0.027(4) 0.003(3) 0.012(3) 0.000(3)
O5 0.035(4) 0.026(3) 0.017(3) 0.009(2) 0.013(3) 0.006(3)
O6 0.010(3) 0.009(3) 0.013(3) 0.002(2) -0.004(2) -0.002(2)
O7 0.014(3) 0.014(3) 0.015(3) 0.002(2) -0.004(2) 0.001(2)
O8 0.013(3) 0.018(3) 0.015(3) 0.000(2) 0.000(2) 0.000(2)
O9 0.032(4) 0.044(4) 0.019(4) -0.010(3) 0.013(3) -0.014(3)
O10 0.021(3) 0.042(4) 0.026(4) -0.008(3) 0.011(3) -0.008(3)
O12 0.063(5) 0.060(5) 0.071(5) -0.004(2) 0.002(3) 0.006(2)
Cl1 0.063(5) 0.060(5) 0.071(5) -0.004(2) 0.002(3) 0.006(2)
O13 0.037(6) 0.037(6) 0.037(6) -0.0024(19) -0.001(2) 0.0037(19)
Cl2 0.037(6) 0.037(6) 0.037(6) -0.0024(19) -0.001(2) 0.0037(19)
C1 0.014(4) 0.015(4) 0.011(4) 0.004(3) 0.000(3) -0.002(3)
C2 0.033(5) 0.031(5) 0.035(6) 0.010(4) 0.022(4) 0.020(4)
C3 0.046(6) 0.027(5) 0.032(6) 0.016(4) 0.024(5) 0.017(4)
C4 0.013(4) 0.027(5) 0.015(4) -0.001(3) 0.003(3) 0.001(3)
C5 0.029(5) 0.028(5) 0.038(6) 0.006(4) 0.019(4) 0.015(4)
C6 0.035(5) 0.026(5) 0.035(5) 0.019(4) 0.021(4) 0.017(4)
C7 0.019(4) 0.032(5) 0.013(4) -0.005(3) 0.003(3) -0.007(4)
C8 0.019(4) 0.015(4) 0.009(4) 0.000(3) 0.000(3) 0.003(3)
C9 0.034(5) 0.031(5) 0.015(4) -0.012(3) 0.010(4) -0.011(4)
C10 0.021(4) 0.032(5) 0.039(6) -0.006(4) 0.014(4) -0.019(4)
C11 0.017(4) 0.027(4) 0.013(4) -0.005(3) 0.003(3) 0.000(3)
C12 0.035(5) 0.038(5) 0.027(6) -0.014(4) 0.017(4) -0.009(4)
C13 0.039(5) 0.028(5) 0.031(6) -0.010(4) 0.018(4) -0.026(4)
C14 0.020(4) 0.028(5) 0.016(4) 0.000(4) 0.003(3) 0.002(4)

loop_
_atom_type_symbol
_atom_type_description
_atom_type_scat_dispersion_real
_atom_type_scat_dispersion_imag
_atom_type_scat_source
C C 0.0033 0.0016 'International Tables Vol C Tables 4.2.6.8 and 6.1.1.4'
H H 0.0000 0.0000 'International Tables Vol C Tables 4.2.6.8 and 6.1.1.4'
O O 0.0106 0.0060 'International Tables Vol C Tables 4.2.6.8 and 6.1.1.4'
P P 0.1023 0.0942 'International Tables Vol C Tables 4.2.6.8 and 6.1.1.4'
Zn Zn 0.2839 1.4301 'International Tables Vol C Tables 4.2.6.8 and 6.1.1.4'
Cl Cl 0.1484 0.1585 'International Tables Vol C Tables 4.2.6.8 and 6.1.1.4'

loop_
_geom_angle_atom_site_label_1
_geom_angle_atom_site_label_2
_geom_angle_atom_site_label_3
_geom_angle
_geom_angle_site_symmetry_1
_geom_angle_site_symmetry_3
O3 Zn1 O4 121.6(2) 1_545 2_554
O3 Zn1 O1 118.7(2) 1_545 .
O4 Zn1 O1 119.3(2) 2_554 .
O3 Zn1 O8 102.3(2) 1_545 1_545
O4 Zn1 O8 93.2(2) 2_554 1_545
O1 Zn1 O8 80.0(2) . 1_545
O3 Zn1 Cl2 88.7(2) 1_545 2
O4 Zn1 Cl2 88.6(2) 2_554 2
O1 Zn1 Cl2 86.8(2) . 2
O8 Zn1 Cl2 165.78(18) 1_545 2
O3 Zn1 O13 88.7(2) 1_545 2
O4 Zn1 O13 88.6(2) 2_554 2
O1 Zn1 O13 86.8(2) . 2
O8 Zn1 O13 165.78(18) 1_545 2
Cl2 Zn1 O13 0.00(14) 2 2
O3 Zn1 Zn2 114.40(16) 1_545 .
O4 Zn1 Zn2 112.31(19) 2_554 .
O1 Zn1 Zn2 41.62(17) . .
O8 Zn1 Zn2 38.46(15) 1_545 .
Cl2 Zn1 Zn2 128.42(13) 2 .
O13 Zn1 Zn2 128.42(13) 2 .
O7 Zn2 O10 127.5(2) . 2_465
O7 Zn2 O8 119.0(2) . 1_545
O10 Zn2 O8 113.5(2) 2_465 1_545
O7 Zn2 O12 84.3(2) . .
O10 Zn2 O12 93.3(2) 2_465 .
O8 Zn2 O12 90.5(2) 1_545 .
O7 Zn2 O1 98.8(3) . .
O10 Zn2 O1 91.5(3) 2_465 .
O8 Zn2 O1 80.5(2) 1_545 .
O12 Zn2 O1 170.9(2) . .
O7 Zn2 Zn1 116.60(17) . .
O10 Zn2 Zn1 103.82(18) 2_465 .
O8 Zn2 Zn1 41.08(17) 1_545 .
O12 Zn2 Zn1 131.55(13) . .
O1 Zn2 Zn1 39.54(15) . .
O9 Zn3 O13 102.9(2) 2_465 .
O9 Zn3 O6 108.0(3) 2_465 .
O13 Zn3 O6 148.8(2) . .
O9 Zn3 O2 106.5(2) 2_465 2_464
O13 Zn3 O2 93.6(2) . 2_464
O6 Zn3 O2 81.55(18) . 2_464
O9 Zn3 O12 103.9(2) 2_465 .
O13 Zn3 O12 76.58(15) . .
O6 Zn3 O12 92.0(2) . .
O2 Zn3 O12 149.4(2) 2_464 .
O9 Zn3 Zn4 114.76(18) 2_465 .
O13 Zn3 Zn4 126.30(14) . .
O6 Zn3 Zn4 40.65(16) . .
O2 Zn3 Zn4 40.96(15) 2_464 .
O12 Zn3 Zn4 125.12(14) . .
O5 Zn4 O6 114.8(2) 1_564 .
O5 Zn4 Cl1 102.7(2) 1_564 1_565
O6 Zn4 Cl1 89.7(2) . 1_565
O5 Zn4 O12 102.7(2) 1_564 1_565
O6 Zn4 O12 89.7(2) . 1_565
Cl1 Zn4 O12 0.0(3) 1_565 1_565
O5 Zn4 O2 114.9(3) 1_564 2_464
O6 Zn4 O2 80.77(18) . 2_464
Cl1 Zn4 O2 141.8(2) 1_565 2_464
O12 Zn4 O2 141.8(2) 1_565 2_464
O5 Zn4 Cl2 103.0(2) 1_564 1_565
O6 Zn4 Cl2 141.8(2) . 1_565
Cl1 Zn4 Cl2 75.98(16) 1_565 1_565
O12 Zn4 Cl2 75.98(16) 1_565 1_565
O2 Zn4 Cl2 88.9(2) 2_464 1_565
O5 Zn4 O13 103.0(2) 1_564 1_565
O6 Zn4 O13 141.8(2) . 1_565
Cl1 Zn4 O13 75.98(16) 1_565 1_565
O12 Zn4 O13 75.98(16) 1_565 1_565
O2 Zn4 O13 88.9(2) 2_464 1_565
Cl2 Zn4 O13 0.0(3) 1_565 1_565
O5 Zn4 Zn3 121.83(17) 1_564 .
O6 Zn4 Zn3 40.14(16) . .
Cl1 Zn4 Zn3 121.78(14) 1_565 .
O12 Zn4 Zn3 121.78(14) 1_565 .
O2 Zn4 Zn3 40.68(17) 2_464 .
Cl2 Zn4 Zn3 121.57(13) 1_565 .
O13 Zn4 Zn3 121.57(13) 1_565 .
O3 P1 O1 110.8(3) . .
O3 P1 O2 111.9(3) . .
O1 P1 O2 108.9(3) . .
O3 P1 C1 106.9(3) . .
O1 P1 C1 109.4(3) . .
O2 P1 C1 108.9(3) . .
O7 P2 O8 109.7(3) . .
O7 P2 O6 112.6(3) . .
O8 P2 O6 110.2(3) . .
O7 P2 C8 108.2(3) . .
O8 P2 C8 110.4(3) . .
O6 P2 C8 105.7(3) . .
P1 O1 Zn1 138.4(4) . .
P1 O1 Zn2 122.5(3) . .
Zn1 O1 Zn2 98.8(2) . .
P1 O2 Zn3 130.9(3) . 2_565
P1 O2 Zn4 130.7(3) . 2_565
Zn3 O2 Zn4 98.4(3) 2_565 2_565
P1 O3 Zn1 131.6(3) . 1_565
C7 O4 Zn1 132.7(6) . 2_455
C7 O5 Zn4 127.8(5) . 1_546
P2 O6 Zn3 129.8(3) . .
P2 O6 Zn4 130.9(3) . .
Zn3 O6 Zn4 99.2(3) . .
P2 O7 Zn2 138.9(4) . .
P2 O8 Zn2 136.8(4) . 1_565
P2 O8 Zn1 121.1(3) . 1_565
Zn2 O8 Zn1 100.5(2) 1_565 1_565
C14 O9 Zn3 128.9(6) . 2_564
C14 O10 Zn2 132.2(6) . 2_564
Zn4 O12 Zn3 102.7(2) 1_545 .
Zn4 O12 Zn2 134.1(2) 1_545 .
Zn3 O12 Zn2 105.8(2) . .
Zn3 O13 Zn4 104.3(2) . 1_545
Zn3 O13 Zn1 124.1(2) . 2_454
Zn4 O13 Zn1 108.3(2) 1_545 2_454
C6 C1 C2 118.4(7) . .
C6 C1 P1 119.9(6) . .
C2 C1 P1 121.7(6) . .
C1 C2 C3 121.2(7) . .
C1 C2 H2A 119.4 . .
C3 C2 H2A 119.4 . .
C2 C3 C4 119.2(7) . .
C2 C3 H3A 120.4 . .
C4 C3 H3A 120.4 . .
C5 C4 C3 119.6(7) . .
C5 C4 C7 120.9(7) . .
C3 C4 C7 119.4(7) . .
C4 C5 C6 120.9(8) . .
C4 C5 H5A 119.5 . .
C6 C5 H5A 119.5 . .
C5 C6 C1 120.6(7) . .
C5 C6 H6A 119.7 . .
C1 C6 H6A 119.7 . .
O4 C7 O5 125.9(8) . .
O4 C7 C4 115.8(8) . .
O5 C7 C4 118.4(7) . .
C13 C8 C9 118.3(8) . .
C13 C8 P2 117.5(6) . .
C9 C8 P2 124.1(6) . .
C8 C9 C10 120.6(7) . .
C8 C9 H9A 119.7 . .
C10 C9 H9A 119.7 . .
C11 C10 C9 120.5(7) . .
C11 C10 H10A 119.8 . .
C9 C10 H10A 119.8 . .
C10 C11 C12 119.2(7) . .
C10 C11 C14 121.0(7) . .
C12 C11 C14 119.7(7) . .
C13 C12 C11 119.8(7) . .
C13 C12 H12A 120.1 . .
C11 C12 H12A 120.1 . .
C12 C13 C8 121.6(8) . .
C12 C13 H13A 119.2 . .
C8 C13 H13A 119.2 . .
O10 C14 O9 126.1(8) . .
O10 C14 C11 118.5(7) . .
O9 C14 C11 115.2(7) . .

loop_
_geom_bond_atom_site_label_1
_geom_bond_atom_site_label_2
_geom_bond_distance
_geom_bond_site_symmetry_2
Zn1 O3 1.920(5) 1_545
Zn1 O4 1.986(5) 2_554
Zn1 O1 2.017(6) .
Zn1 O8 2.092(6) 1_545
Zn1 Cl2 2.124(5) 2
Zn1 O13 2.124(5) 2
Zn1 Zn2 3.1308(12) .
Zn2 O7 1.932(5) .
Zn2 O10 1.950(6) 2_465
Zn2 O8 1.980(5) 1_545
Zn2 O12 2.096(5) .
Zn2 O1 2.105(6) .
Zn3 O9 1.925(6) 2_465
Zn3 O13 1.996(5) .
Zn3 O6 2.009(5) .
Zn3 O2 2.027(6) 2_464
Zn3 O12 2.050(5) .
Zn3 Zn4 3.0766(14) .
Zn4 O5 1.936(6) 1_564
Zn4 O6 2.030(5) .
Zn4 Cl1 2.033(5) 1_565
Zn4 O12 2.033(5) 1_565
Zn4 O2 2.038(5) 2_464
Zn4 Cl2 2.041(5) 1_565
Zn4 O13 2.041(5) 1_565
P1 O3 1.502(5) .
P1 O1 1.535(6) .
P1 O2 1.541(6) .
P1 C1 1.810(8) .
P2 O7 1.481(6) .
P2 O8 1.540(6) .
P2 O6 1.563(6) .
P2 C8 1.775(8) .
O2 Zn3 2.027(6) 2_565
O2 Zn4 2.038(5) 2_565
O3 Zn1 1.920(5) 1_565
O4 C7 1.260(10) .
O4 Zn1 1.986(5) 2_455
O5 C7 1.264(10) .
O5 Zn4 1.936(6) 1_546
O8 Zn2 1.980(5) 1_565
O8 Zn1 2.092(6) 1_565
O9 C14 1.264(10) .
O9 Zn3 1.925(6) 2_564
O10 C14 1.241(9) .
O10 Zn2 1.950(6) 2_564
O12 Zn4 2.033(5) 1_545
O13 Zn4 2.041(5) 1_545
O13 Zn1 2.124(5) 2_454
C1 C6 1.382(10) .
C1 C2 1.386(10) .
C2 C3 1.389(11) .
C2 H2A 0.9300 .
C3 C4 1.390(11) .
C3 H3A 0.9300 .
C4 C5 1.367(11) .
C4 C7 1.512(11) .
C5 C6 1.379(11) .
C5 H5A 0.9300 .
C6 H6A 0.9300 .
C8 C13 1.381(11) .
C8 C9 1.381(10) .
C9 C10 1.385(11) .
C9 H9A 0.9300 .
C10 C11 1.372(11) .
C10 H10A 0.9300 .
C11 C12 1.388(11) .
C11 C14 1.504(11) .
C12 C13 1.370(11) .
C12 H12A 0.9300 .
C13 H13A 0.9300 .
